data_7056190
loop_
_publ_author_name
'_, Shweta'
'Kumar, Ajit'
'-, Neeraj'
'Ashthana, Sharad Kumar'
'Upadhyay, Kaushal Kumar'

_publ_section_title
;
 A smart ratiometric red fluorescent chemodosimeter for fluoride based on
 anthraquinone nosylate
;
_journal_name_full 'New J. Chem.'
_journal_paper_doi 10.1039/C7NJ01575E
_journal_year 2017
_chemical_formula_moiety 'C27 H15 N3 O7 S'
_chemical_formula_sum 'C27 H15 N3 O7 S'
_chemical_formula_weight 525.48
_space_group_crystal_system monoclinic
_space_group_IT_number 15
_space_group_name_Hall '-C 2yc'
_space_group_name_H-M_alt 'C 1 2/c 1'
_symmetry_space_group_name_Hall '-C 2yc'
_symmetry_space_group_name_H-M 'C 1 2/c 1'
_atom_sites_solution_hydrogens geom
_atom_sites_solution_primary direct
_audit_creation_date 2016-03-23
_audit_creation_method
;
Olex2 1.2
(compiled 2016.02.19 svn.r3266 for OlexSys, GUI svn.r5155)
;
_audit_update_record
;
2016-05-16 deposited with the CCDC.
2017-05-15 downloaded from the CCDC.
;
_cell_angle_alpha 90
_cell_angle_beta 105.777(8)
_cell_angle_gamma 90
_cell_formula_units_Z 8
_cell_length_a 43.418(11)
_cell_length_b 7.5014(18)
_cell_length_c 14.333(4)
_cell_measurement_reflns_used 2210
_cell_measurement_temperature 100
_cell_measurement_theta_max 27.11
_cell_measurement_theta_min 2.76
_cell_volume 4492(2)
_computing_cell_refinement 'SAINT v6.45A (Bruker, 2003)'
_computing_data_reduction 'SAINT v6.45A (Bruker, 2003)'
_computing_molecular_graphics 'Olex2 (Dolomanov et al., 2009)'
_computing_publication_material 'Olex2 (Dolomanov et al., 2009)'
_computing_structure_refinement 'ShelXL (Sheldrick, 2015)'
_computing_structure_solution 'ShelXT (Sheldrick, 2015)'
_diffrn_ambient_temperature 100
_diffrn_measured_fraction_theta_full 0.989
_diffrn_measured_fraction_theta_max 0.928
_diffrn_measurement_device_type 'CCD area detector'
_diffrn_measurement_method 'phi and omega scans'
_diffrn_radiation_monochromator graphite
_diffrn_radiation_type MoK\a
_diffrn_radiation_wavelength 0.71073
_diffrn_reflns_av_R_equivalents 0.0709
_diffrn_reflns_av_unetI/netI 0.0849
_diffrn_reflns_Laue_measured_fraction_full 0.989
_diffrn_reflns_Laue_measured_fraction_max 0.928
_diffrn_reflns_limit_h_max 43
_diffrn_reflns_limit_h_min -57
_diffrn_reflns_limit_k_max 9
_diffrn_reflns_limit_k_min -9
_diffrn_reflns_limit_l_max 18
_diffrn_reflns_limit_l_min -19
_diffrn_reflns_number 13475
_diffrn_reflns_point_group_measured_fraction_full 0.989
_diffrn_reflns_point_group_measured_fraction_max 0.928
_diffrn_reflns_theta_full 26.000
_diffrn_reflns_theta_max 28.287
_diffrn_reflns_theta_min 1.950
_exptl_absorpt_coefficient_mu 0.203
_exptl_absorpt_correction_T_max 0.7457
_exptl_absorpt_correction_T_min 0.571100
_exptl_absorpt_correction_type multi-scan
_exptl_absorpt_process_details
;
SADABS v.2.10 (Bruker,2003) was used for absorption correction.
R(int) was 0.0563 before and 0.0380 after correction.
The Ratio of minimum to maximum transmission is 0.5711.
The \l/2 correction factor is 0.0015.
;
_exptl_crystal_colour 'clear light colourless'
_exptl_crystal_colour_lustre clear
_exptl_crystal_colour_modifier light
_exptl_crystal_colour_primary colourless
_exptl_crystal_density_diffrn 1.554
_exptl_crystal_description block
_exptl_crystal_F_000 2160
_exptl_crystal_size_max 0.25
_exptl_crystal_size_mid 0.23
_exptl_crystal_size_min 0.2
_refine_diff_density_max 0.422
_refine_diff_density_min -0.480
_refine_diff_density_rms 0.091
_refine_ls_extinction_method none
_refine_ls_goodness_of_fit_ref 1.041
_refine_ls_hydrogen_treatment constr
_refine_ls_matrix_type full
_refine_ls_number_parameters 343
_refine_ls_number_reflns 5177
_refine_ls_number_restraints 0
_refine_ls_restrained_S_all 1.041
_refine_ls_R_factor_all 0.0999
_refine_ls_R_factor_gt 0.0575
_refine_ls_shift/su_max 0.001
_refine_ls_shift/su_mean 0.000
_refine_ls_structure_factor_coef Fsqd
_refine_ls_weighting_details 'w=1/[\s^2^(Fo^2^)+(0.0819P)^2^] where P=(Fo^2^+2Fc^2^)/3'
_refine_ls_weighting_scheme calc
_refine_ls_wR_factor_gt 0.1378
_refine_ls_wR_factor_ref 0.1685
_reflns_Friedel_coverage 0.000
_reflns_number_gt 3357
_reflns_number_total 5177
_reflns_threshold_expression 'I > 2\s(I)'
_cod_data_source_file c7nj01575e2.cif
_cod_data_source_block 13jana
_cod_depositor_comments
;

2018-03-14
Z value and formula fixed to values more according to usual
chemical conventions.                 miguel
;
_cod_original_formula_sum 'C54 H30 N6 O14 S2'
_cod_original_formula_weight 1050.96
_cod_original_formula_moiety '2(C27 H15 N3 O7 S)'
_cod_original_formula_units_Z 4
_cod_original_cell_volume 4492.4(19)
_cod_database_code 7056190
_shelx_space_group_comment
;
The symmetry employed for this shelxl refinement is uniquely defined
by the following loop, which should always be used as a source of
symmetry information in preference to the above space-group names.
They are only intended as comments.
;
_olex2_refinement_description
;
1. Fixed Uiso
 At 1.2 times of:
  All C(H) groups, All N(H) groups
2.a Aromatic/amide H refined with riding coordinates:
 N3(H3), C19(H19), C11(H11), C18(H18), C27(H27), C24(H24), C9(H9), C3(H3A),
 C12(H12), C25(H25), C26(H26), C8(H8), C2(H2), C5(H5), C6(H6)
;
_shelx_shelxl_version_number 2014/7
_olex2_submission_special_instructions 'No special instructions were received'

loop_
_space_group_symop_operation_xyz
'x, y, z'
'-x, y, -z+1/2'
'x+1/2, y+1/2, z'
'-x+1/2, y+1/2, -z+1/2'
'-x, -y, -z'
'x, -y, z-1/2'
'-x+1/2, -y+1/2, -z'
'x+1/2, -y+1/2, z-1/2'

loop_
_atom_site_label
_atom_site_type_symbol
_atom_site_fract_x
_atom_site_fract_y
_atom_site_fract_z
_atom_site_U_iso_or_equiv
_atom_site_adp_type
_atom_site_occupancy
_atom_site_site_symmetry_order
_atom_site_calc_flag
_atom_site_refinement_flags_posn
S1 S 0.68884(2) 0.65095(9) 0.34588(5) 0.0229(2) Uani 1 1 d .
O6 O 0.47205(4) 0.3139(2) 0.28914(11) 0.0213(4) Uani 1 1 d .
O5 O 0.66522(4) 0.7579(2) 0.39446(12) 0.0224(4) Uani 1 1 d .
O3 O 0.67106(4) 0.5784(2) 0.25593(12) 0.0280(4) Uani 1 1 d .
O7 O 0.43109(4) 0.0054(2) 0.57310(12) 0.0288(5) Uani 1 1 d .
O4 O 0.71380(4) 0.7756(2) 0.34988(13) 0.0305(5) Uani 1 1 d .
O2 O 0.75058(5) 0.0900(3) 0.70420(14) 0.0385(5) Uani 1 1 d .
N2 N 0.56329(5) 0.3747(3) 0.57976(14) 0.0197(5) Uani 1 1 d .
N3 N 0.53262(5) 0.3789(3) 0.42499(14) 0.0189(5) Uani 1 1 d .
H3 H 0.5269 0.3984 0.3621 0.023 Uiso 1 1 calc R
O1 O 0.70948(6) -0.0630(3) 0.62360(17) 0.0532(7) Uani 1 1 d .
N1 N 0.72661(6) 0.0702(3) 0.63625(17) 0.0313(6) Uani 1 1 d .
C15 C 0.51419(6) 0.3018(3) 0.47835(16) 0.0179(5) Uani 1 1 d .
C13 C 0.56173(6) 0.4198(3) 0.48913(16) 0.0181(5) Uani 1 1 d .
C20 C 0.46228(6) 0.2421(3) 0.35279(16) 0.0178(5) Uani 1 1 d .
C23 C 0.43001(6) 0.1607(3) 0.33295(17) 0.0182(5) Uani 1 1 d .
C10 C 0.58816(6) 0.5052(3) 0.46040(17) 0.0196(5) Uani 1 1 d .
C14 C 0.53417(6) 0.2987(3) 0.57478(17) 0.0183(5) Uani 1 1 d .
C19 C 0.52312(6) 0.2197(3) 0.64793(17) 0.0209(5) Uani 1 1 d .
H19 H 0.5363 0.2156 0.7128 0.025 Uiso 1 1 calc R
C22 C 0.41916(6) 0.0862(3) 0.40797(17) 0.0195(5) Uani 1 1 d .
C21 C 0.44016(6) 0.0779(3) 0.50890(17) 0.0207(6) Uani 1 1 d .
C11 C 0.58584(6) 0.5572(3) 0.36502(17) 0.0204(5) Uani 1 1 d .
H11 H 0.5665 0.5368 0.3159 0.024 Uiso 1 1 calc R
C17 C 0.47263(6) 0.1562(3) 0.52921(16) 0.0187(5) Uani 1 1 d .
C16 C 0.48308(6) 0.2341(3) 0.45370(16) 0.0174(5) Uani 1 1 d .
C18 C 0.49284(6) 0.1480(3) 0.62400(17) 0.0212(6) Uani 1 1 d .
H18 H 0.4854 0.0914 0.6730 0.025 Uiso 1 1 calc R
C27 C 0.38829(6) 0.0156(3) 0.38748(18) 0.0231(6) Uani 1 1 d .
H27 H 0.3807 -0.0328 0.4383 0.028 Uiso 1 1 calc R
C24 C 0.41035(6) 0.1577(3) 0.23820(18) 0.0210(5) Uani 1 1 d .
H24 H 0.4178 0.2054 0.1869 0.025 Uiso 1 1 calc R
C7 C 0.63899(6) 0.6672(3) 0.41474(18) 0.0202(5) Uani 1 1 d .
C9 C 0.61668(6) 0.5378(4) 0.53303(18) 0.0236(6) Uani 1 1 d .
H9 H 0.6185 0.5028 0.5980 0.028 Uiso 1 1 calc R
C4 C 0.70205(6) 0.4775(3) 0.42994(17) 0.0203(5) Uani 1 1 d .
C3 C 0.72147(6) 0.5169(4) 0.52189(17) 0.0242(6) Uani 1 1 d .
H3A H 0.7288 0.6352 0.5381 0.029 Uiso 1 1 calc R
C12 C 0.61131(6) 0.6378(3) 0.34127(18) 0.0218(6) Uani 1 1 d .
H12 H 0.6098 0.6721 0.2764 0.026 Uiso 1 1 calc R
C1 C 0.71813(6) 0.2136(4) 0.56332(18) 0.0250(6) Uani 1 1 d .
C25 C 0.38004(6) 0.0854(3) 0.21901(19) 0.0248(6) Uani 1 1 d .
H25 H 0.3667 0.0830 0.1543 0.030 Uiso 1 1 calc R
C26 C 0.36876(6) 0.0156(4) 0.29376(19) 0.0259(6) Uani 1 1 d .
H26 H 0.3477 -0.0317 0.2802 0.031 Uiso 1 1 calc R
C8 C 0.64204(6) 0.6206(3) 0.50977(18) 0.0236(6) Uani 1 1 d .
H8 H 0.6613 0.6451 0.5586 0.028 Uiso 1 1 calc R
C2 C 0.72998(6) 0.3811(4) 0.58962(19) 0.0262(6) Uani 1 1 d .
H2 H 0.7437 0.4034 0.6525 0.031 Uiso 1 1 calc R
C5 C 0.69100(6) 0.3064(4) 0.40417(19) 0.0258(6) Uani 1 1 d .
H5 H 0.6780 0.2820 0.3406 0.031 Uiso 1 1 calc R
C6 C 0.69912(6) 0.1714(4) 0.47229(19) 0.0281(6) Uani 1 1 d .
H6 H 0.6918 0.0529 0.4567 0.034 Uiso 1 1 calc R

loop_
_atom_site_aniso_label
_atom_site_aniso_U_11
_atom_site_aniso_U_22
_atom_site_aniso_U_33
_atom_site_aniso_U_23
_atom_site_aniso_U_13
_atom_site_aniso_U_12
S1 0.0185(4) 0.0248(4) 0.0260(4) 0.0031(3) 0.0068(3) -0.0002(3)
O6 0.0208(9) 0.0268(10) 0.0174(9) 0.0022(7) 0.0069(7) 0.0008(7)
O5 0.0178(9) 0.0194(9) 0.0308(10) 0.0023(7) 0.0080(8) -0.0018(7)
O3 0.0279(10) 0.0339(11) 0.0209(9) 0.0008(8) 0.0045(8) 0.0008(8)
O7 0.0322(11) 0.0328(11) 0.0258(10) 0.0030(8) 0.0153(9) -0.0057(9)
O4 0.0223(10) 0.0287(11) 0.0425(11) 0.0063(9) 0.0123(9) -0.0032(8)
O2 0.0408(13) 0.0476(13) 0.0277(11) 0.0085(9) 0.0101(10) 0.0153(10)
N2 0.0196(11) 0.0220(11) 0.0176(10) -0.0006(8) 0.0050(9) 0.0002(9)
N3 0.0170(11) 0.0228(11) 0.0166(10) 0.0013(8) 0.0042(9) -0.0009(9)
O1 0.0589(16) 0.0361(13) 0.0602(15) 0.0192(11) 0.0088(13) -0.0050(12)
N1 0.0342(14) 0.0293(14) 0.0331(14) 0.0066(11) 0.0134(12) 0.0081(11)
C15 0.0226(13) 0.0167(12) 0.0166(12) -0.0010(9) 0.0091(10) 0.0008(10)
C13 0.0178(13) 0.0181(13) 0.0182(12) -0.0007(9) 0.0044(10) 0.0030(10)
C20 0.0207(13) 0.0159(12) 0.0181(12) -0.0010(9) 0.0075(10) 0.0036(10)
C23 0.0189(13) 0.0158(12) 0.0213(12) -0.0021(10) 0.0077(10) 0.0009(10)
C10 0.0186(13) 0.0177(13) 0.0224(13) 0.0003(10) 0.0055(10) 0.0026(10)
C14 0.0180(12) 0.0185(13) 0.0202(12) -0.0025(10) 0.0080(10) 0.0033(10)
C19 0.0250(14) 0.0209(13) 0.0153(12) -0.0016(10) 0.0030(10) 0.0025(11)
C22 0.0208(13) 0.0166(13) 0.0231(13) -0.0023(10) 0.0091(11) 0.0014(10)
C21 0.0254(14) 0.0183(13) 0.0216(13) 0.0001(10) 0.0117(11) 0.0020(10)
C11 0.0184(13) 0.0187(13) 0.0233(13) 0.0025(10) 0.0041(11) 0.0007(10)
C17 0.0222(13) 0.0182(13) 0.0169(12) -0.0001(9) 0.0072(10) 0.0021(10)
C16 0.0185(13) 0.0181(13) 0.0164(12) -0.0014(9) 0.0059(10) 0.0002(10)
C18 0.0273(14) 0.0209(14) 0.0179(12) -0.0003(10) 0.0102(11) -0.0005(11)
C27 0.0220(14) 0.0230(14) 0.0272(14) -0.0015(11) 0.0116(11) -0.0003(11)
C24 0.0205(13) 0.0189(13) 0.0243(13) -0.0014(10) 0.0073(11) 0.0010(10)
C7 0.0173(13) 0.0173(13) 0.0258(13) 0.0000(10) 0.0056(11) -0.0001(10)
C9 0.0214(14) 0.0279(14) 0.0207(13) -0.0011(10) 0.0042(11) 0.0014(11)
C4 0.0144(12) 0.0232(14) 0.0239(13) 0.0026(10) 0.0062(10) 0.0013(10)
C3 0.0220(14) 0.0226(14) 0.0279(14) -0.0038(11) 0.0063(11) -0.0023(11)
C12 0.0240(14) 0.0189(13) 0.0243(13) -0.0001(10) 0.0098(11) 0.0017(11)
C1 0.0254(14) 0.0254(15) 0.0271(14) 0.0070(11) 0.0119(12) 0.0044(12)
C25 0.0232(14) 0.0236(14) 0.0246(13) -0.0043(11) 0.0015(11) 0.0007(11)
C26 0.0185(13) 0.0256(15) 0.0346(15) -0.0052(12) 0.0092(12) -0.0014(11)
C8 0.0170(13) 0.0283(14) 0.0246(13) -0.0032(11) 0.0039(11) -0.0003(11)
C2 0.0236(14) 0.0336(16) 0.0203(13) -0.0014(11) 0.0041(11) 0.0029(12)
C5 0.0218(14) 0.0287(15) 0.0247(14) -0.0042(11) 0.0028(11) -0.0034(11)
C6 0.0269(15) 0.0218(14) 0.0352(15) 0.0015(12) 0.0077(13) -0.0010(12)

loop_
_atom_type_symbol
_atom_type_description
_atom_type_scat_dispersion_real
_atom_type_scat_dispersion_imag
_atom_type_scat_source
C C 0.0033 0.0016 'International Tables Vol C Tables 4.2.6.8 and 6.1.1.4'
H H 0.0000 0.0000 'International Tables Vol C Tables 4.2.6.8 and 6.1.1.4'
N N 0.0061 0.0033 'International Tables Vol C Tables 4.2.6.8 and 6.1.1.4'
O O 0.0106 0.0060 'International Tables Vol C Tables 4.2.6.8 and 6.1.1.4'
S S 0.1246 0.1234 'International Tables Vol C Tables 4.2.6.8 and 6.1.1.4'

loop_
_geom_angle_atom_site_label_1
_geom_angle_atom_site_label_2
_geom_angle_atom_site_label_3
_geom_angle
O5 S1 C4 101.57(10)
O3 S1 O5 109.41(10)
O3 S1 O4 120.63(11)
O3 S1 C4 109.53(12)
O4 S1 O5 102.96(11)
O4 S1 C4 110.84(12)
C7 O5 S1 119.42(15)
C13 N2 C14 104.7(2)
C15 N3 H3 126.6
C15 N3 C13 106.79(19)
C13 N3 H3 126.6
O2 N1 O1 124.4(2)
O2 N1 C1 118.0(2)
O1 N1 C1 117.6(2)
N3 C15 C14 104.7(2)
N3 C15 C16 133.0(2)
C16 C15 C14 122.3(2)
N2 C13 N3 112.9(2)
N2 C13 C10 123.4(2)
N3 C13 C10 123.7(2)
O6 C20 C23 122.4(2)
O6 C20 C16 120.0(2)
C23 C20 C16 117.6(2)
C22 C23 C20 120.9(2)
C24 C23 C20 119.3(2)
C24 C23 C22 119.8(2)
C11 C10 C13 122.8(2)
C11 C10 C9 119.4(2)
C9 C10 C13 117.8(2)
N2 C14 C15 110.8(2)
N2 C14 C19 129.6(2)
C19 C14 C15 119.6(2)
C14 C19 H19 120.7
C18 C19 C14 118.6(2)
C18 C19 H19 120.7
C23 C22 C21 121.2(2)
C27 C22 C23 119.6(2)
C27 C22 C21 119.2(2)
O7 C21 C22 120.9(2)
O7 C21 C17 120.8(2)
C17 C21 C22 118.3(2)
C10 C11 H11 119.6
C12 C11 C10 120.9(2)
C12 C11 H11 119.6
C16 C17 C21 120.1(2)
C18 C17 C21 118.9(2)
C18 C17 C16 121.0(2)
C15 C16 C20 121.5(2)
C15 C16 C17 116.6(2)
C17 C16 C20 121.9(2)
C19 C18 C17 121.9(2)
C19 C18 H18 119.1
C17 C18 H18 119.1
C22 C27 H27 119.8
C26 C27 C22 120.3(2)
C26 C27 H27 119.8
C23 C24 H24 120.1
C25 C24 C23 119.9(2)
C25 C24 H24 120.1
C12 C7 O5 119.9(2)
C8 C7 O5 117.2(2)
C8 C7 C12 122.8(2)
C10 C9 H9 120.0
C8 C9 C10 119.9(2)
C8 C9 H9 120.0
C3 C4 S1 119.5(2)
C5 C4 S1 118.54(19)
C5 C4 C3 121.8(2)
C4 C3 H3A 120.5
C2 C3 C4 119.0(2)
C2 C3 H3A 120.5
C11 C12 C7 118.0(2)
C11 C12 H12 121.0
C7 C12 H12 121.0
C2 C1 N1 118.1(2)
C2 C1 C6 123.7(2)
C6 C1 N1 118.2(2)
C24 C25 H25 119.7
C24 C25 C26 120.6(2)
C26 C25 H25 119.7
C27 C26 C25 119.8(2)
C27 C26 H26 120.1
C25 C26 H26 120.1
C7 C8 C9 119.0(2)
C7 C8 H8 120.5
C9 C8 H8 120.5
C3 C2 H2 120.9
C1 C2 C3 118.2(2)
C1 C2 H2 120.9
C4 C5 H5 120.4
C6 C5 C4 119.1(2)
C6 C5 H5 120.4
C1 C6 C5 118.2(2)
C1 C6 H6 120.9
C5 C6 H6 120.9

loop_
_geom_bond_atom_site_label_1
_geom_bond_atom_site_label_2
_geom_bond_distance
S1 O5 1.6027(18)
S1 O3 1.4188(18)
S1 O4 1.4206(18)
S1 C4 1.760(3)
O6 C20 1.230(3)
O5 C7 1.423(3)
O7 C21 1.223(3)
O2 N1 1.226(3)
N2 C13 1.326(3)
N2 C14 1.371(3)
N3 H3 0.8800
N3 C15 1.376(3)
N3 C13 1.380(3)
O1 N1 1.229(3)
N1 C1 1.475(3)
C15 C14 1.418(3)
C15 C16 1.396(3)
C13 C10 1.468(3)
C20 C23 1.483(3)
C20 C16 1.484(3)
C23 C22 1.402(3)
C23 C24 1.394(3)
C10 C11 1.399(3)
C10 C9 1.405(3)
C14 C19 1.398(3)
C19 H19 0.9500
C19 C18 1.375(3)
C22 C21 1.487(3)
C22 C27 1.396(4)
C21 C17 1.481(4)
C11 H11 0.9500
C11 C12 1.382(3)
C17 C16 1.409(3)
C17 C18 1.404(3)
C18 H18 0.9500
C27 H27 0.9500
C27 C26 1.380(3)
C24 H24 0.9500
C24 C25 1.380(4)
C7 C12 1.384(3)
C7 C8 1.377(3)
C9 H9 0.9500
C9 C8 1.382(4)
C4 C3 1.390(3)
C4 C5 1.385(4)
C3 H3A 0.9500
C3 C2 1.387(4)
C12 H12 0.9500
C1 C2 1.371(4)
C1 C6 1.378(4)
C25 H25 0.9500
C25 C26 1.395(4)
C26 H26 0.9500
C8 H8 0.9500
C2 H2 0.9500
C5 H5 0.9500
C5 C6 1.384(3)
C6 H6 0.9500

loop_
_geom_torsion_atom_site_label_1
_geom_torsion_atom_site_label_2
_geom_torsion_atom_site_label_3
_geom_torsion_atom_site_label_4
_geom_torsion
S1 O5 C7 C12 -80.2(3)
S1 O5 C7 C8 103.3(2)
S1 C4 C3 C2 175.75(19)
S1 C4 C5 C6 -174.8(2)
O6 C20 C23 C22 -177.5(2)
O6 C20 C23 C24 2.9(4)
O6 C20 C16 C15 -2.0(4)
O6 C20 C16 C17 178.8(2)
O5 S1 C4 C3 -67.8(2)
O5 S1 C4 C5 108.1(2)
O5 C7 C12 C11 -176.8(2)
O5 C7 C8 C9 177.8(2)
O3 S1 O5 C7 58.52(19)
O3 S1 C4 C3 176.6(2)
O3 S1 C4 C5 -7.5(2)
O7 C21 C17 C16 177.9(2)
O7 C21 C17 C18 -0.8(4)
O4 S1 O5 C7 -172.02(16)
O4 S1 C4 C3 41.1(2)
O4 S1 C4 C5 -143.0(2)
O2 N1 C1 C2 -21.6(3)
O2 N1 C1 C6 157.5(2)
N2 C13 C10 C11 -177.9(2)
N2 C13 C10 C9 1.0(4)
N2 C14 C19 C18 -178.4(2)
N3 C15 C14 N2 1.3(3)
N3 C15 C14 C19 -176.9(2)
N3 C15 C16 C20 -2.2(4)
N3 C15 C16 C17 177.1(2)
N3 C13 C10 C11 1.7(4)
N3 C13 C10 C9 -179.4(2)
O1 N1 C1 C2 159.9(3)
O1 N1 C1 C6 -21.0(4)
N1 C1 C2 C3 -178.6(2)
N1 C1 C6 C5 179.5(2)
C15 N3 C13 N2 -0.1(3)
C15 N3 C13 C10 -179.7(2)
C15 C14 C19 C18 -0.5(3)
C13 N2 C14 C15 -1.3(3)
C13 N2 C14 C19 176.7(2)
C13 N3 C15 C14 -0.7(2)
C13 N3 C15 C16 -180.0(3)
C13 C10 C11 C12 179.7(2)
C13 C10 C9 C8 -178.9(2)
C20 C23 C22 C21 -3.1(3)
C20 C23 C22 C27 178.0(2)
C20 C23 C24 C25 -178.8(2)
C23 C20 C16 C15 177.8(2)
C23 C20 C16 C17 -1.5(3)
C23 C22 C21 O7 -176.6(2)
C23 C22 C21 C17 2.1(3)
C23 C22 C27 C26 1.3(4)
C23 C24 C25 C26 0.3(4)
C10 C11 C12 C7 -0.6(4)
C10 C9 C8 C7 -1.1(4)
C14 N2 C13 N3 0.9(3)
C14 N2 C13 C10 -179.5(2)
C14 C15 C16 C20 178.6(2)
C14 C15 C16 C17 -2.1(3)
C14 C19 C18 C17 -1.6(4)
C22 C23 C24 C25 1.6(4)
C22 C21 C17 C16 -0.8(3)
C22 C21 C17 C18 -179.5(2)
C22 C27 C26 C25 0.5(4)
C21 C22 C27 C26 -177.6(2)
C21 C17 C16 C15 -178.8(2)
C21 C17 C16 C20 0.5(4)
C21 C17 C18 C19 -179.3(2)
C11 C10 C9 C8 0.1(4)
C16 C15 C14 N2 -179.3(2)
C16 C15 C14 C19 2.4(4)
C16 C20 C23 C22 2.8(3)
C16 C20 C23 C24 -176.9(2)
C16 C17 C18 C19 2.0(4)
C18 C17 C16 C15 -0.1(3)
C18 C17 C16 C20 179.2(2)
C27 C22 C21 O7 2.3(4)
C27 C22 C21 C17 -179.0(2)
C24 C23 C22 C21 176.5(2)
C24 C23 C22 C27 -2.4(4)
C24 C25 C26 C27 -1.3(4)
C9 C10 C11 C12 0.8(4)
C4 S1 O5 C7 -57.20(19)
C4 C3 C2 C1 -1.6(4)
C4 C5 C6 C1 -0.3(4)
C3 C4 C5 C6 1.0(4)
C12 C7 C8 C9 1.3(4)
C8 C7 C12 C11 -0.4(4)
C2 C1 C6 C5 -1.4(4)
C5 C4 C3 C2 0.0(4)
C6 C1 C2 C3 2.3(4)
